data_4119044
loop_
_publ_author_name
'Katharina Weber'
'Tobias Kr\"amer'
'Hannah S. Shafaat'
'Thomas Weyherm\"uller'
'Eckhard Bill'
'Maurice van Gastel'
'Frank Neese'
'Wolfgang Lubitz'

_publ_section_title
;
 A Functional [NiFe]-Hydrogenase Model Compound That Undergoes
 Biologically Relevant Reversible Thiolate Protonation
;
_journal_name_full 'Journal of the American Chemical Society'
_journal_page_first 20745
_journal_page_last 20755
_journal_paper_doi 10.1021/ja309563p
_journal_volume 134
_journal_year 2012
_chemical_compound_source '1,2-difluorobenzene, diethylether'
_chemical_formula_moiety 'C19 H25 Fe Ni O3 S4, 0.5(C6 H4 F2), B F4'
_chemical_formula_sum 'C22 H27 B F5 Fe Ni O3 S4'
_chemical_formula_weight 688.05
_chemical_name_systematic
; 
 ? 
;
_space_group_IT_number 52
_symmetry_cell_setting orthorhombic
_symmetry_Int_Tables_number 52
_symmetry_space_group_name_Hall '-P 2a 2bc'
_symmetry_space_group_name_H-M 'P n n a'
_atom_sites_solution_hydrogens geom
_atom_sites_solution_primary direct
_atom_sites_solution_secondary difmap
_audit_block_code LBZ-WK-111-01
_audit_creation_method SHELXL-97
_cell_angle_alpha 90.00
_cell_angle_beta 90.00
_cell_angle_gamma 90.00
_cell_formula_units_Z 8
_cell_length_a 30.475(4)
_cell_length_b 18.730(2)
_cell_length_c 9.4164(12)
_cell_measurement_reflns_used 9918
_cell_measurement_temperature 100(2)
_cell_measurement_theta_max 26.4079
_cell_measurement_theta_min 2.4205
_cell_volume 5374.9(11)
_computing_cell_refinement 'SAINT software (Bruker AXS, 2004)'
_computing_data_collection 'APEX2 (Bruker AXS, 2008)'
_computing_data_reduction 'SAINT software (Bruker AXS, 2004)'
_computing_structure_refinement 'SHELXL-97 (Sheldrick, 1997)'
_computing_structure_solution 'SHELXS-97 (Sheldrick, 1990)'
_diffrn_ambient_temperature 100(2)
_diffrn_detector_area_resol_mean 66.67
_diffrn_measured_fraction_theta_full 0.993
_diffrn_measured_fraction_theta_max 0.993
_diffrn_measurement_device_type 'Bruker-AXS Kappa Mach3 APEX-II'
_diffrn_measurement_method 'CCD \f- and \w-scans'
_diffrn_radiation_monochromator 'Incoatec Helios mirrors'
_diffrn_radiation_source '0.2 x 2mm^2^ focus rotating anode'
_diffrn_radiation_type MoK\a
_diffrn_radiation_wavelength 0.71073
_diffrn_reflns_av_R_equivalents 0.1405
_diffrn_reflns_av_sigmaI/netI 0.0528
_diffrn_reflns_limit_h_max 36
_diffrn_reflns_limit_h_min -36
_diffrn_reflns_limit_k_max 22
_diffrn_reflns_limit_k_min -22
_diffrn_reflns_limit_l_max 11
_diffrn_reflns_limit_l_min -11
_diffrn_reflns_number 57459
_diffrn_reflns_theta_full 25.00
_diffrn_reflns_theta_max 25.00
_diffrn_reflns_theta_min 2.26
_exptl_absorpt_coefficient_mu 1.610
_exptl_absorpt_correction_T_max 0.97446
_exptl_absorpt_correction_T_min 0.88400
_exptl_absorpt_correction_type gaussian
_exptl_absorpt_process_details 'SADABS (Bruker AXS, 2008)'
_exptl_crystal_colour black
_exptl_crystal_density_diffrn 1.701
_exptl_crystal_description prism
_exptl_crystal_F_000 2808
_exptl_crystal_size_max 0.14
_exptl_crystal_size_mid 0.04
_exptl_crystal_size_min 0.03
_refine_diff_density_max 0.898
_refine_diff_density_min -0.543
_refine_diff_density_rms 0.090
_refine_ls_extinction_method none
_refine_ls_goodness_of_fit_ref 1.068
_refine_ls_hydrogen_treatment mixed
_refine_ls_matrix_type full
_refine_ls_number_parameters 347
_refine_ls_number_reflns 4709
_refine_ls_number_restraints 0
_refine_ls_restrained_S_all 1.068
_refine_ls_R_factor_all 0.0690
_refine_ls_R_factor_gt 0.0377
_refine_ls_shift/su_max 0.001
_refine_ls_shift/su_mean 0.000
_refine_ls_structure_factor_coef Fsqd
_refine_ls_weighting_details 'calc w=1/[\s^2^(Fo^2^)+(0.0343P)^2^+4.1292P] where P=(Fo^2^+2Fc^2^)/3'
_refine_ls_weighting_scheme calc
_refine_ls_wR_factor_gt 0.0731
_refine_ls_wR_factor_ref 0.0827
_reflns_number_gt 3503
_reflns_number_total 4709
_reflns_threshold_expression >2sigma(I)
_cod_data_source_file ja309563p_si_002.cif
_cod_data_source_block 7742
_cod_original_sg_symbol_Hall '-p 2a 2bc'
_cod_database_code 4119044

loop_
_symmetry_equiv_pos_as_xyz
'x, y, z'
'-x+1/2, -y, z'
'-x+1/2, y+1/2, -z+1/2'
'x, -y+1/2, -z+1/2'
'-x, -y, -z'
'x-1/2, y, -z'
'x-1/2, -y-1/2, z-1/2'
'-x, y-1/2, z-1/2'

loop_
_atom_site_label
_atom_site_type_symbol
_atom_site_fract_x
_atom_site_fract_y
_atom_site_fract_z
_atom_site_U_iso_or_equiv
_atom_site_adp_type
_atom_site_occupancy
_atom_site_symmetry_multiplicity
_atom_site_calc_flag
_atom_site_refinement_flags
Ni Ni 0.406489(14) 0.04277(2) 0.82873(5) 0.01719(13) Uani 1 1 d .
Fe Fe 0.420341(16) 0.05769(3) 1.08148(5) 0.01609(14) Uani 1 1 d .
S1 S 0.40908(3) 0.00316(5) 0.60582(10) 0.0258(2) Uani 1 1 d .
H1 H 0.3858(12) -0.052(2) 0.613(4) 0.031 Uiso 1 1 d .
C2 C 0.36708(13) 0.0583(2) 0.5207(4) 0.0261(9) Uani 1 1 d .
H2A H 0.3731 0.0613 0.4176 0.031 Uiso 1 1 calc R
H2B H 0.3380 0.0356 0.5334 0.031 Uiso 1 1 calc R
C3 C 0.36612(12) 0.1335(2) 0.5835(4) 0.0211(9) Uani 1 1 d .
S4 S 0.35928(3) 0.12717(5) 0.77820(9) 0.0171(2) Uani 1 1 d .
C5 C 0.30576(12) 0.0832(2) 0.8002(4) 0.0194(8) Uani 1 1 d .
H5A H 0.2844 0.1028 0.7313 0.023 Uiso 1 1 calc R
H5B H 0.3086 0.0312 0.7833 0.023 Uiso 1 1 calc R
C6 C 0.29036(11) 0.09694(18) 0.9500(4) 0.0152(8) Uani 1 1 d .
C7 C 0.26758(11) 0.16052(19) 0.9744(4) 0.0178(8) Uani 1 1 d .
H7 H 0.2620 0.1919 0.8972 0.021 Uiso 1 1 calc R
C8 C 0.25317(11) 0.17855(19) 1.1077(4) 0.0190(8) Uani 1 1 d .
H8 H 0.2381 0.2223 1.1227 0.023 Uiso 1 1 calc R
C9 C 0.26080(11) 0.13256(19) 1.2202(4) 0.0198(9) Uani 1 1 d .
H9 H 0.2508 0.1447 1.3127 0.024 Uiso 1 1 calc R
C10 C 0.28293(11) 0.06913(18) 1.1982(4) 0.0170(8) Uani 1 1 d .
H10 H 0.2878 0.0377 1.2757 0.020 Uiso 1 1 calc R
C11 C 0.29818(11) 0.05074(18) 1.0631(4) 0.0145(8) Uani 1 1 d .
C12 C 0.32144(11) -0.01966(18) 1.0449(4) 0.0162(8) Uani 1 1 d .
H12A H 0.3309 -0.0254 0.9449 0.019 Uiso 1 1 calc R
H12B H 0.3013 -0.0593 1.0686 0.019 Uiso 1 1 calc R
S13 S 0.36933(3) -0.02231(4) 1.16197(10) 0.0160(2) Uani 1 1 d .
C14 C 0.39400(12) -0.11078(18) 1.1241(4) 0.0191(8) Uani 1 1 d .
C15 C 0.41408(12) -0.10872(19) 0.9761(4) 0.0193(8) Uani 1 1 d .
H15A H 0.3902 -0.1099 0.9047 0.023 Uiso 1 1 calc R
H15B H 0.4324 -0.1519 0.9622 0.023 Uiso 1 1 calc R
S16 S 0.44774(3) -0.02973(5) 0.94592(10) 0.0185(2) Uani 1 1 d .
C17 C 0.32821(13) 0.1759(2) 0.5202(4) 0.0263(9) Uani 1 1 d .
H17A H 0.3266 0.2228 0.5659 0.039 Uiso 1 1 calc R
H17B H 0.3007 0.1501 0.5359 0.039 Uiso 1 1 calc R
H17C H 0.3330 0.1820 0.4180 0.039 Uiso 1 1 calc R
C18 C 0.40935(12) 0.1730(2) 0.5616(4) 0.0238(9) Uani 1 1 d .
H18A H 0.4333 0.1454 0.6039 0.036 Uiso 1 1 calc R
H18B H 0.4078 0.2200 0.6073 0.036 Uiso 1 1 calc R
H18C H 0.4148 0.1791 0.4597 0.036 Uiso 1 1 calc R
C19 C 0.35857(13) -0.16848(18) 1.1315(4) 0.0237(9) Uani 1 1 d .
H19A H 0.3722 -0.2157 1.1236 0.036 Uiso 1 1 calc R
H19B H 0.3377 -0.1618 1.0534 0.036 Uiso 1 1 calc R
H19C H 0.3430 -0.1649 1.2223 0.036 Uiso 1 1 calc R
C20 C 0.42822(12) -0.1227(2) 1.2400(4) 0.0246(9) Uani 1 1 d .
H20A H 0.4417 -0.1698 1.2276 0.037 Uiso 1 1 calc R
H20B H 0.4140 -0.1204 1.3333 0.037 Uiso 1 1 calc R
H20C H 0.4509 -0.0857 1.2337 0.037 Uiso 1 1 calc R
C21 C 0.45203(13) 0.1177(2) 0.9750(4) 0.0246(9) Uani 1 1 d .
O22 O 0.47274(9) 0.15987(14) 0.9177(3) 0.0312(7) Uani 1 1 d .
C31 C 0.38678(12) 0.1325(2) 1.1308(4) 0.0184(8) Uani 1 1 d .
O32 O 0.36794(8) 0.18251(13) 1.1620(3) 0.0238(6) Uani 1 1 d .
C41 C 0.45475(12) 0.05648(19) 1.2377(4) 0.0212(8) Uani 1 1 d .
O42 O 0.47792(9) 0.05832(15) 1.3330(3) 0.0316(7) Uani 1 1 d .
B50 B 0.30573(16) -0.1215(3) 0.5897(5) 0.0325(12) Uani 1 1 d .
F51 F 0.33732(9) -0.13337(19) 0.4887(3) 0.0644(9) Uani 1 1 d .
F52 F 0.27910(10) -0.06699(16) 0.5452(3) 0.0653(9) Uani 1 1 d .
F53 F 0.32650(8) -0.10077(13) 0.7151(3) 0.0442(7) Uani 1 1 d .
F54 F 0.28140(10) -0.18059(15) 0.6113(3) 0.0645(9) Uani 1 1 d .
C61 C 0.5140(2) 0.2500 0.2500 0.0387(16) Uani 1 2 d S
C62 C 0.53621(16) 0.2131(2) 0.3524(5) 0.0361(11) Uani 1 1 d .
H62 H 0.5204 0.1878 0.4233 0.043 Uiso 0.50 1 calc PR
F66 F 0.51438(18) 0.1826(3) 0.4602(6) 0.0501(14) Uani 0.50 1 d P
C63 C 0.58133(15) 0.2125(2) 0.3534(5) 0.0346(11) Uani 1 1 d .
H63 H 0.5969 0.1866 0.4241 0.041 Uiso 1 1 calc R
C64 C 0.6036(2) 0.2500 0.2500 0.0339(15) Uani 1 2 d S
H64 H 0.6348 0.2500 0.2500 0.041 Uiso 1 2 calc SR
F65 F 0.46956(12) 0.2500 0.2500 0.0602(11) Uani 1 2 d S

loop_
_atom_site_aniso_label
_atom_site_aniso_U_11
_atom_site_aniso_U_22
_atom_site_aniso_U_33
_atom_site_aniso_U_23
_atom_site_aniso_U_13
_atom_site_aniso_U_12
Ni 0.0192(2) 0.0189(2) 0.0134(3) -0.0007(2) 0.0009(2) 0.00125(19)
Fe 0.0161(3) 0.0174(3) 0.0148(3) -0.0017(2) 0.0001(2) -0.0001(2)
S1 0.0339(6) 0.0256(5) 0.0178(5) -0.0044(4) 0.0024(5) 0.0042(4)
C2 0.030(2) 0.031(2) 0.017(2) -0.0016(17) 0.0011(17) -0.0014(18)
C3 0.023(2) 0.027(2) 0.013(2) 0.0010(16) 0.0021(17) 0.0003(16)
S4 0.0187(5) 0.0199(5) 0.0128(5) 0.0001(4) 0.0008(4) -0.0004(4)
C5 0.023(2) 0.023(2) 0.012(2) 0.0001(16) -0.0015(16) -0.0017(16)
C6 0.0131(18) 0.0185(19) 0.014(2) -0.0019(15) 0.0002(14) -0.0050(15)
C7 0.0184(19) 0.0171(19) 0.018(2) 0.0046(16) -0.0002(16) -0.0027(16)
C8 0.0140(19) 0.0165(19) 0.027(2) -0.0038(16) -0.0008(16) 0.0010(15)
C9 0.017(2) 0.025(2) 0.018(2) -0.0096(17) 0.0024(16) -0.0031(16)
C10 0.0153(18) 0.0190(19) 0.017(2) -0.0020(15) -0.0032(15) -0.0048(15)
C11 0.0101(18) 0.0160(18) 0.017(2) -0.0018(16) 0.0015(14) -0.0034(14)
C12 0.0153(19) 0.0155(18) 0.018(2) -0.0038(15) -0.0001(15) -0.0009(15)
S13 0.0173(5) 0.0163(4) 0.0144(5) -0.0007(4) -0.0006(4) 0.0019(4)
C14 0.021(2) 0.0155(18) 0.021(2) 0.0002(16) 0.0030(16) 0.0052(15)
C15 0.022(2) 0.0173(19) 0.019(2) -0.0024(16) -0.0008(16) 0.0016(16)
S16 0.0171(5) 0.0201(5) 0.0181(5) -0.0007(4) 0.0016(4) 0.0018(4)
C17 0.026(2) 0.034(2) 0.018(2) 0.0053(18) 0.0002(18) 0.0012(18)
C18 0.028(2) 0.027(2) 0.016(2) 0.0024(17) 0.0059(17) 0.0004(17)
C19 0.028(2) 0.0162(19) 0.027(2) 0.0034(16) 0.0060(17) 0.0029(17)
C20 0.026(2) 0.028(2) 0.020(2) 0.0028(18) -0.0028(18) 0.0074(18)
C21 0.023(2) 0.023(2) 0.028(2) -0.0029(18) 0.0007(18) 0.0071(18)
O22 0.0300(16) 0.0268(15) 0.0368(18) 0.0045(14) 0.0107(14) -0.0055(13)
C31 0.019(2) 0.021(2) 0.015(2) 0.0017(16) -0.0011(16) -0.0069(17)
O32 0.0262(15) 0.0194(14) 0.0258(16) -0.0026(12) 0.0026(12) 0.0013(12)
C41 0.018(2) 0.022(2) 0.024(2) -0.0030(17) 0.0037(18) -0.0006(16)
O42 0.0255(15) 0.0460(18) 0.0233(16) -0.0045(14) -0.0059(14) -0.0021(13)
B50 0.027(3) 0.038(3) 0.033(3) -0.010(2) -0.001(2) 0.001(2)
F51 0.0442(18) 0.113(3) 0.0358(17) -0.0147(17) 0.0083(14) 0.0165(16)
F52 0.066(2) 0.0606(19) 0.069(2) -0.0045(16) -0.0145(16) 0.0238(16)
F53 0.0465(16) 0.0515(16) 0.0344(15) -0.0120(12) -0.0044(12) -0.0078(13)
F54 0.072(2) 0.0515(18) 0.070(2) -0.0039(15) -0.0091(17) -0.0305(16)
C61 0.033(4) 0.038(4) 0.045(4) -0.009(3) 0.000 0.000
C62 0.048(3) 0.028(2) 0.033(3) -0.003(2) 0.005(2) -0.010(2)
F66 0.056(4) 0.048(3) 0.046(4) 0.004(3) 0.010(3) -0.013(3)
C63 0.047(3) 0.025(2) 0.032(3) -0.007(2) -0.006(2) -0.001(2)
C64 0.037(4) 0.029(3) 0.036(4) -0.011(3) 0.000 0.000
F65 0.033(2) 0.079(3) 0.069(3) -0.001(2) 0.000 0.000

loop_
_atom_type_symbol
_atom_type_description
_atom_type_scat_dispersion_real
_atom_type_scat_dispersion_imag
_atom_type_scat_source
C C 0.0033 0.0016 'International Tables Vol C Tables 4.2.6.8 and 6.1.1.4'
H H 0.0000 0.0000 'International Tables Vol C Tables 4.2.6.8 and 6.1.1.4'
B B 0.0013 0.0007 'International Tables Vol C Tables 4.2.6.8 and 6.1.1.4'
F F 0.0171 0.0103 'International Tables Vol C Tables 4.2.6.8 and 6.1.1.4'
S S 0.1246 0.1234 'International Tables Vol C Tables 4.2.6.8 and 6.1.1.4'
Ni Ni 0.3393 1.1124 'International Tables Vol C Tables 4.2.6.8 and 6.1.1.4'
Fe Fe 0.3463 0.8444 'International Tables Vol C Tables 4.2.6.8 and 6.1.1.4'
O O 0.0106 0.0060 'International Tables Vol C Tables 4.2.6.8 and 6.1.1.4'

loop_
_exptl_crystal_face_index_h
_exptl_crystal_face_index_k
_exptl_crystal_face_index_l
_exptl_crystal_face_perp_dist
-1.00 0.00 0.00 0.0150
1.00 0.00 0.00 0.0150
-1.00 0.00 -1.00 0.0700
1.00 0.00 1.00 0.0700
-2.00 1.00 0.00 0.0200
2.00 -1.00 0.00 0.0200

loop_
_geom_angle_atom_site_label_1
_geom_angle_atom_site_label_2
_geom_angle_atom_site_label_3
_geom_angle
_geom_angle_site_symmetry_3
S16 Ni S4 161.73(4) .
S16 Ni S1 104.60(4) .
S4 Ni S1 93.38(4) .
S16 Ni C21 74.82(9) .
S4 Ni C21 94.71(9) .
S1 Ni C21 135.48(10) .
S16 Ni Fe 58.00(3) .
S4 Ni Fe 104.10(3) .
S1 Ni Fe 162.50(4) .
C21 Ni Fe 43.39(10) .
C21 Fe C31 87.80(16) .
C21 Fe C41 98.67(17) .
C31 Fe C41 97.46(16) .
C21 Fe S16 86.50(12) .
C31 Fe S16 158.57(12) .
C41 Fe S16 103.81(12) .
C21 Fe S13 164.51(13) .
C31 Fe S13 92.20(11) .
C41 Fe S13 96.69(12) .
S16 Fe S13 87.90(4) .
C21 Fe Ni 67.53(13) .
C31 Fe Ni 104.10(12) .
C41 Fe Ni 153.59(12) .
S16 Fe Ni 54.74(3) .
S13 Fe Ni 97.52(3) .
C2 S1 Ni 101.53(13) .
C3 C2 S1 111.4(3) .
C17 C3 C18 110.5(3) .
C17 C3 C2 110.1(3) .
C18 C3 C2 112.3(3) .
C17 C3 S4 109.6(3) .
C18 C3 S4 105.2(2) .
C2 C3 S4 109.0(3) .
C5 S4 C3 103.91(16) .
C5 S4 Ni 103.59(12) .
C3 S4 Ni 100.82(12) .
C6 C5 S4 107.7(2) .
C11 C6 C7 119.3(3) .
C11 C6 C5 123.7(3) .
C7 C6 C5 117.0(3) .
C8 C7 C6 121.3(3) .
C7 C8 C9 119.5(3) .
C10 C9 C8 120.1(3) .
C9 C10 C11 120.7(3) .
C6 C11 C10 119.1(3) .
C6 C11 C12 122.5(3) .
C10 C11 C12 118.4(3) .
C11 C12 S13 109.3(2) .
C12 S13 C14 103.40(16) .
C12 S13 Fe 108.93(12) .
C14 S13 Fe 104.23(12) .
C15 C14 C20 112.6(3) .
C15 C14 C19 110.1(3) .
C20 C14 C19 110.2(3) .
C15 C14 S13 108.4(2) .
C20 C14 S13 105.7(2) .
C19 C14 S13 109.7(2) .
C14 C15 S16 112.9(2) .
C15 S16 Ni 105.25(12) .
C15 S16 Fe 107.17(12) .
Ni S16 Fe 67.25(3) .
O22 C21 Fe 173.8(4) .
O22 C21 Ni 116.7(3) .
Fe C21 Ni 69.07(13) .
O32 C31 Fe 175.5(3) .
O42 C41 Fe 176.4(3) .
F54 B50 F52 109.4(4) .
F54 B50 F51 111.0(4) .
F52 B50 F51 108.9(4) .
F54 B50 F53 110.6(4) .
F52 B50 F53 108.6(4) .
F51 B50 F53 108.3(4) .
F65 C61 C62 119.7(3) .
F65 C61 C62 119.7(3) 4
C62 C61 C62 120.7(6) 4
C61 C62 C63 120.3(4) .
C62 C63 C64 118.9(4) .
C63 C64 C63 121.0(6) 4

loop_
_geom_bond_atom_site_label_1
_geom_bond_atom_site_label_2
_geom_bond_distance
_geom_bond_site_symmetry_2
Ni S16 2.1545(10) .
Ni S4 2.1899(10) .
Ni S1 2.2276(11) .
Ni C21 2.407(4) .
Ni Fe 2.4332(8) .
Fe C21 1.790(4) .
Fe C31 1.796(4) .
Fe C41 1.806(4) .
Fe S16 2.2376(10) .
Fe S13 2.2883(10) .
S1 C2 1.830(4) .
C2 C3 1.528(5) .
C3 C17 1.523(5) .
C3 C18 1.525(5) .
C3 S4 1.849(4) .
S4 C5 1.839(4) .
C5 C6 1.509(5) .
C6 C11 1.393(5) .
C6 C7 1.397(5) .
C7 C8 1.372(5) .
C8 C9 1.385(5) .
C9 C10 1.382(5) .
C10 C11 1.398(5) .
C11 C12 1.507(5) .
C12 S13 1.830(3) .
S13 C14 1.854(3) .
C14 C15 1.523(5) .
C14 C20 1.526(5) .
C14 C19 1.529(5) .
C15 S16 1.822(4) .
C21 O22 1.146(5) .
C31 O32 1.137(4) .
C41 O42 1.143(4) .
B50 F54 1.347(6) .
B50 F52 1.370(6) .
B50 F51 1.371(5) .
B50 F53 1.395(5) .
C61 F65 1.356(7) .
C61 C62 1.365(5) .
C61 C62 1.365(5) 4
C62 C63 1.375(6) .
C63 C64 1.380(5) .
C64 C63 1.380(5) 4

loop_
_geom_hbond_atom_site_label_D
_geom_hbond_atom_site_label_H
_geom_hbond_atom_site_label_A
_geom_hbond_distance_DH
_geom_hbond_distance_HA
_geom_hbond_distance_DA
_geom_hbond_angle_DHA
S1 H1 F53 1.25(4) 2.24(4) 3.344(3) 145(3)
S1 H1 F51 1.25(4) 2.42(4) 3.541(3) 147(3)
